data_2220602
loop_
_publ_author_name
'Yang, Qi'
'Zhang, Ye-qin'
'Huang, Jian-qian'
'Men, Jian'
'Gao, Guo-wei'

_publ_section_title
;
 2,6,7-Trioxa-1-phosphabicyclo[2.2.2]octan-4-ylmethanol 1-sulfide
;
_journal_coeditor_code RK2119
_journal_issue 1
_journal_name_full 'Acta Crystallographica Section E'
_journal_page_first o141
_journal_paper_doi 10.1107/S1600536808041937
_journal_volume 65
_journal_year 2009
_chemical_formula_iupac 'C5 H9 O4 P S'
_chemical_formula_moiety 'C5 H9 O4 P S'
_chemical_formula_sum 'C5 H9 O4 P S'
_chemical_formula_weight 196.16
_chemical_name_systematic
;
2,6,7-Trioxa-1-phosphabicyclo[2.2.2]octan-4-ylmethanol 1-sulfide
;
_space_group_IT_number 33
_symmetry_cell_setting orthorhombic
_symmetry_space_group_name_Hall 'P 2c -2n'
_symmetry_space_group_name_H-M 'P n a 21'
_atom_sites_solution_hydrogens geom
_atom_sites_solution_primary direct
_atom_sites_solution_secondary difmap
_cell_angle_alpha 90.00
_cell_angle_beta 90.00
_cell_angle_gamma 90.00
_cell_formula_units_Z 4
_cell_length_a 11.571(3)
_cell_length_b 9.724(3)
_cell_length_c 7.112(4)
_cell_measurement_reflns_used 16
_cell_measurement_temperature 292(2)
_cell_measurement_theta_max 7.23
_cell_measurement_theta_min 4.54
_cell_volume 800.2(6)
_computing_cell_refinement 'DIFRAC (Gabe <i>et al.</i>,  1993)'
_computing_data_collection 'DIFRAC (Gabe <i>et al.</i>,  1993)'
_computing_data_reduction 'NRCVAX (Gabe <i>et al.</i>,  1989)'
_computing_molecular_graphics 'ORTEP-3 (Farrugia, 1997)'
_computing_publication_material 'SHELXL97 (Sheldrick, 2008)'
_computing_structure_refinement 'SHELXL97 (Sheldrick, 2008)'
_computing_structure_solution 'SHELXS97 (Sheldrick, 2008)'
_diffrn_ambient_temperature 292(2)
_diffrn_measured_fraction_theta_full 0.990
_diffrn_measured_fraction_theta_max 0.990
_diffrn_measurement_device_type 'Enraf--Nonius CAD-4'
_diffrn_measurement_method \w/2\q
_diffrn_radiation_monochromator Graphite
_diffrn_radiation_source 'Fine--focus sealed tube'
_diffrn_radiation_type MoK\a
_diffrn_radiation_wavelength 0.71073
_diffrn_reflns_av_R_equivalents 0.0087
_diffrn_reflns_av_sigmaI/netI 0.0157
_diffrn_reflns_limit_h_max 13
_diffrn_reflns_limit_h_min -13
_diffrn_reflns_limit_k_max 11
_diffrn_reflns_limit_k_min -11
_diffrn_reflns_limit_l_max 2
_diffrn_reflns_limit_l_min -8
_diffrn_reflns_number 1224
_diffrn_reflns_theta_full 25.49
_diffrn_reflns_theta_max 25.49
_diffrn_reflns_theta_min 2.74
_diffrn_standards_decay_% 0.268
_diffrn_standards_interval_count 80
_diffrn_standards_number 3
_exptl_absorpt_coefficient_mu 0.567
_exptl_absorpt_correction_T_max 0.8627
_exptl_absorpt_correction_T_min 0.8614
_exptl_absorpt_correction_type sphere
_exptl_absorpt_process_details '(Farrugia, 1999)'
_exptl_crystal_colour Colourless
_exptl_crystal_density_diffrn 1.628
_exptl_crystal_density_method 'Not measured'
_exptl_crystal_description Block
_exptl_crystal_F_000 408
_exptl_crystal_size_max 0.44
_exptl_crystal_size_mid 0.40
_exptl_crystal_size_min 0.24
_refine_diff_density_max 0.446
_refine_diff_density_min -0.233
_refine_ls_abs_structure_details 'Flack (1983), 137 Friedel pairs'
_refine_ls_abs_structure_Flack -0.04(19)
_refine_ls_extinction_method None
_refine_ls_goodness_of_fit_ref 1.043
_refine_ls_hydrogen_treatment constr
_refine_ls_matrix_type full
_refine_ls_number_parameters 101
_refine_ls_number_reflns 949
_refine_ls_number_restraints 1
_refine_ls_restrained_S_all 1.042
_refine_ls_R_factor_all 0.0418
_refine_ls_R_factor_gt 0.0368
_refine_ls_shift/su_max 0.000
_refine_ls_shift/su_mean 0.000
_refine_ls_structure_factor_coef Fsqd
_refine_ls_weighting_details 'calc w=1/[\s^2^(Fo^2^)+(0.0792P)^2^+0.1948P] where P=(Fo^2^+2Fc^2^)/3'
_refine_ls_weighting_scheme calc
_refine_ls_wR_factor_gt 0.1024
_refine_ls_wR_factor_ref 0.1063
_reflns_number_gt 864
_reflns_number_total 949
_reflns_threshold_expression >2s(I)
_cod_data_source_file rk2119.cif
_cod_data_source_block I
_cod_depositor_comments
;
The following automatic conversions were performed:
'_symmetry_cell_setting' value 'Orthorhombic' changed to 'orthorhombic'
according to '/home/saulius/struct/CIF-dictionaries/cif_core.dic'
dictionary named 'cif_core.dic' version 2.4.1 from
2010-06-29.

'_atom_sites_solution_hydrogens' value 'Geom' changed to
'geom' according to '/home/saulius/struct/CIF-dictionaries/cif_core.dic'
dictionary named 'cif_core.dic' version 2.4.1 from
2010-06-29.

'_atom_sites_solution_primary' value 'Direct' changed to
'direct' according to '/home/saulius/struct/CIF-dictionaries/cif_core.dic'
dictionary named 'cif_core.dic' version 2.4.1 from
2010-06-29.

'_atom_sites_solution_secondary' value 'Difmap' changed to
'difmap' according to '/home/saulius/struct/CIF-dictionaries/cif_core.dic'
dictionary named 'cif_core.dic' version 2.4.1 from
2010-06-29.

'_refine_ls_matrix_type' value 'Full' changed to 'full'
according to '/home/saulius/struct/CIF-dictionaries/cif_core.dic'
dictionary named 'cif_core.dic' version 2.4.1 from
2010-06-29.

'_refine_ls_weighting_scheme' value 'Calc' changed to 'calc'
according to '/home/saulius/struct/CIF-dictionaries/cif_core.dic'
dictionary named 'cif_core.dic' version 2.4.1 from 2010-06-29.

Automatic conversion script
Id: cif_fix_enum 1527 2010-12-29 10:47:43Z saulius 

The following automatic conversions were performed:

'_symmetry_cell_setting' value 'Orthorhombic' changed to
'orthorhombic' according to
/home/saulius/struct/CIF-dictionaries/cif_core.dic dictionary named
'cif_core.dic' version 2.4.1 from
2010-06-29.

'_atom_sites_solution_hydrogens' value 'Geom' changed to
'geom' according to
/home/saulius/struct/CIF-dictionaries/cif_core.dic dictionary named
'cif_core.dic' version 2.4.1 from
2010-06-29.

'_atom_sites_solution_primary' value 'Direct' changed to
'direct' according to
/home/saulius/struct/CIF-dictionaries/cif_core.dic dictionary named
'cif_core.dic' version 2.4.1 from
2010-06-29.

'_atom_sites_solution_secondary' value 'Difmap' changed
to 'difmap' according to
/home/saulius/struct/CIF-dictionaries/cif_core.dic dictionary named
'cif_core.dic' version 2.4.1 from
2010-06-29.

'_refine_ls_matrix_type' value 'Full' changed to 'full'
according to /home/saulius/struct/CIF-dictionaries/cif_core.dic
dictionary named 'cif_core.dic' version 2.4.1 from
2010-06-29.

'_refine_ls_weighting_scheme' value 'Calc' changed to
'calc' according to
/home/saulius/struct/CIF-dictionaries/cif_core.dic dictionary named
'cif_core.dic' version 2.4.1 from 2010-06-29.

Automatic conversion script
Id: cif_fix_values 1715 2011-07-08 13:25:40Z adriana 
;
_cod_database_code 2220602
_cod_database_fobs_code 2220602

loop_
_symmetry_equiv_pos_as_xyz
'x, y, z'
'-x, -y, z+1/2'
'-x+1/2, y+1/2, z+1/2'
'x+1/2, -y+1/2, z'

loop_
_atom_site_type_symbol
_atom_site_label
_atom_site_fract_x
_atom_site_fract_y
_atom_site_fract_z
_atom_site_U_iso_or_equiv
_atom_site_adp_type
_atom_site_calc_flag
_atom_site_refinement_flags
_atom_site_occupancy
_atom_site_disorder_assembly
_atom_site_disorder_group
S S1 0.43219(11) 0.07576(14) 1.1866(2) 0.0617(4) Uani d . 1 . .
P P1 0.32384(8) 0.09916(9) 0.98909(19) 0.0389(3) Uani d . 1 . .
O O1 0.2853(3) -0.0370(3) 0.8907(5) 0.0534(8) Uani d . 1 . .
O O2 0.2054(3) 0.1676(3) 1.0501(5) 0.0520(8) Uani d . 1 . .
O O3 0.3650(2) 0.1924(3) 0.8211(5) 0.0509(8) Uani d . 1 . .
O O4 0.1030(4) 0.0757(5) 0.3982(6) 0.0812(13) Uani d . 1 . .
H H4 0.1541 0.1153 0.3394 0.122 Uiso calc R 1 . .
C C3 0.2796(4) 0.2118(5) 0.6721(8) 0.0575(12) Uani d . 1 . .
H H3A 0.3115 0.1806 0.5534 0.069 Uiso calc R 1 . .
H H3B 0.2617 0.3089 0.6603 0.069 Uiso calc R 1 . .
C C1 0.1994(4) -0.0202(5) 0.7394(8) 0.0545(11) Uani d . 1 . .
H H1A 0.1299 -0.0711 0.7703 0.065 Uiso calc R 1 . .
H H1B 0.2302 -0.0566 0.6227 0.065 Uiso calc R 1 . .
C C2 0.1224(3) 0.1837(5) 0.8992(7) 0.0470(10) Uani d . 1 . .
H H2A 0.1019 0.2801 0.8873 0.056 Uiso calc R 1 . .
H H2B 0.0527 0.1329 0.9296 0.056 Uiso calc R 1 . .
C C4 0.1702(3) 0.1327(4) 0.7147(7) 0.0401(9) Uani d . 1 . .
C C5 0.0792(4) 0.1483(5) 0.5622(7) 0.0557(12) Uani d . 1 . .
H H5A 0.0055 0.1173 0.6115 0.067 Uiso calc R 1 . .
H H5B 0.0716 0.2450 0.5314 0.067 Uiso calc R 1 . .

loop_
_atom_site_aniso_label
_atom_site_aniso_U_11
_atom_site_aniso_U_22
_atom_site_aniso_U_33
_atom_site_aniso_U_12
_atom_site_aniso_U_13
_atom_site_aniso_U_23
S1 0.0617(7) 0.0732(7) 0.0503(7) 0.0055(5) -0.0140(6) 0.0133(7)
P1 0.0419(5) 0.0398(4) 0.0351(5) 0.0032(4) 0.0019(5) 0.0075(5)
O1 0.072(2) 0.0367(14) 0.0515(19) 0.0077(13) -0.0097(18) 0.0070(16)
O2 0.0443(14) 0.077(2) 0.0349(15) 0.0123(14) 0.0007(14) -0.0066(16)
O3 0.0430(14) 0.0607(17) 0.049(2) -0.0084(13) -0.0033(15) 0.0200(17)
O4 0.101(3) 0.106(3) 0.037(2) -0.015(2) -0.003(2) 0.001(2)
C3 0.052(2) 0.074(3) 0.047(3) -0.003(2) -0.005(3) 0.025(3)
C1 0.069(3) 0.045(2) 0.048(3) 0.0042(19) -0.004(2) -0.003(2)
C2 0.042(2) 0.056(2) 0.043(3) 0.0064(17) -0.003(2) -0.004(2)
C4 0.0401(19) 0.0421(18) 0.038(2) 0.0000(15) 0.0020(18) 0.0051(19)
C5 0.057(3) 0.065(3) 0.045(3) -0.005(2) -0.008(2) 0.001(2)

loop_
_atom_type_symbol
_atom_type_description
_atom_type_scat_dispersion_real
_atom_type_scat_dispersion_imag
_atom_type_scat_source
C C 0.0033 0.0016 'International Tables Vol C Tables 4.2.6.8 and 6.1.1.4'
H H 0.0000 0.0000 'International Tables Vol C Tables 4.2.6.8 and 6.1.1.4'
O O 0.0106 0.0060 'International Tables Vol C Tables 4.2.6.8 and 6.1.1.4'
P P 0.1023 0.0942 'International Tables Vol C Tables 4.2.6.8 and 6.1.1.4'
S S 0.1246 0.1234 'International Tables Vol C Tables 4.2.6.8 and 6.1.1.4'

loop_
_geom_angle_atom_site_label_1
_geom_angle_atom_site_label_2
_geom_angle_atom_site_label_3
_geom_angle_site_symmetry_1
_geom_angle_site_symmetry_3
_geom_angle
_geom_angle_publ_flag
O1 P1 O3 . . 103.55(19) ?
O1 P1 O2 . . 103.38(18) ?
O3 P1 O2 . . 103.18(18) ?
O1 P1 S1 . . 114.77(13) ?
O3 P1 S1 . . 115.56(13) ?
O2 P1 S1 . . 114.78(15) ?
C1 O1 P1 . . 115.2(2) ?
C2 O2 P1 . . 114.6(3) ?
C3 O3 P1 . . 114.9(2) ?
C5 O4 H4 . . 109.5 ?
O3 C3 C4 . . 110.8(4) ?
O3 C3 H3A . . 109.5 ?
C4 C3 H3A . . 109.5 ?
O3 C3 H3B . . 109.5 ?
C4 C3 H3B . . 109.5 ?
H3A C3 H3B . . 108.1 ?
O1 C1 C4 . . 109.9(4) ?
O1 C1 H1A . . 109.7 ?
C4 C1 H1A . . 109.7 ?
O1 C1 H1B . . 109.7 ?
C4 C1 H1B . . 109.7 ?
H1A C1 H1B . . 108.2 ?
O2 C2 C4 . . 111.4(3) ?
O2 C2 H2A . . 109.3 ?
C4 C2 H2A . . 109.3 ?
O2 C2 H2B . . 109.3 ?
C4 C2 H2B . . 109.3 ?
H2A C2 H2B . . 108.0 ?
C2 C4 C3 . . 108.3(4) ?
C2 C4 C5 . . 109.5(3) ?
C3 C4 C5 . . 112.7(4) ?
C2 C4 C1 . . 107.5(4) ?
C3 C4 C1 . . 109.3(3) ?
C5 C4 C1 . . 109.3(4) ?
O4 C5 C4 . . 114.3(4) ?
O4 C5 H5A . . 108.7 ?
C4 C5 H5A . . 108.7 ?
O4 C5 H5B . . 108.7 ?
C4 C5 H5B . . 108.7 ?
H5A C5 H5B . . 107.6 ?

loop_
_geom_bond_atom_site_label_1
_geom_bond_atom_site_label_2
_geom_bond_site_symmetry_2
_geom_bond_distance
_geom_bond_publ_flag
S1 P1 . 1.8966(19) ?
P1 O1 . 1.562(3) ?
P1 O3 . 1.573(3) ?
P1 O2 . 1.583(3) ?
O1 C1 . 1.474(6) ?
O2 C2 . 1.449(5) ?
O3 C3 . 1.461(5) ?
O4 C5 . 1.390(6) ?
O4 H4 . 0.8200 ?
C3 C4 . 1.512(6) ?
C3 H3A . 0.9700 ?
C3 H3B . 0.9700 ?
C1 C4 . 1.535(6) ?
C1 H1A . 0.9700 ?
C1 H1B . 0.9700 ?
C2 C4 . 1.508(6) ?
C2 H2A . 0.9700 ?
C2 H2B . 0.9700 ?
C4 C5 . 1.519(7) ?
C5 H5A . 0.9700 ?
C5 H5B . 0.9700 ?

loop_
_geom_hbond_atom_site_label_D
_geom_hbond_atom_site_label_H
_geom_hbond_atom_site_label_A
_geom_hbond_site_symmetry_A
_geom_hbond_distance_DH
_geom_hbond_distance_HA
_geom_hbond_distance_DA
_geom_hbond_angle_DHA
O4 H4 O2 1_554 0.82 2.20 2.886(6) 141.2

loop_
_geom_torsion_atom_site_label_1
_geom_torsion_atom_site_label_2
_geom_torsion_atom_site_label_3
_geom_torsion_atom_site_label_4
_geom_torsion_site_symmetry_1
_geom_torsion_site_symmetry_2
_geom_torsion_site_symmetry_3
_geom_torsion_site_symmetry_4
_geom_torsion
_geom_torsion_publ_flag
O3 P1 O1 C1 . . . . -54.2(3) ?
O2 P1 O1 C1 . . . . 53.1(3) ?
S1 P1 O1 C1 . . . . 178.9(3) ?
O1 P1 O2 C2 . . . . -53.5(3) ?
O3 P1 O2 C2 . . . . 54.1(3) ?
S1 P1 O2 C2 . . . . -179.3(3) ?
O1 P1 O3 C3 . . . . 54.9(3) ?
O2 P1 O3 C3 . . . . -52.6(4) ?
S1 P1 O3 C3 . . . . -178.7(3) ?
P1 O3 C3 C4 . . . . -1.3(5) ?
P1 O1 C1 C4 . . . . 0.8(5) ?
P1 O2 C2 C4 . . . . -1.0(5) ?
O2 C2 C4 C3 . . . . -58.1(5) ?
O2 C2 C4 C5 . . . . 178.5(4) ?
O2 C2 C4 C1 . . . . 59.9(4) ?
O3 C3 C4 C2 . . . . 59.4(5) ?
O3 C3 C4 C5 . . . . -179.2(4) ?
O3 C3 C4 C1 . . . . -57.4(5) ?
O1 C1 C4 C2 . . . . -59.6(4) ?
O1 C1 C4 C3 . . . . 57.7(5) ?
O1 C1 C4 C5 . . . . -178.4(4) ?
C2 C4 C5 O4 . . . . -165.6(4) ?
C3 C4 C5 O4 . . . . 73.8(6) ?
C1 C4 C5 O4 . . . . -48.1(5) ?

loop_
_cod_related_entry_id
_cod_related_entry_database
_cod_related_entry_code
1 ChemSpider 173251
